data_7129838
loop_
_publ_author_name
'Wei, Yongliang'
'Wang, Tongdao'

_publ_section_title
;
 From trihydroborates to bisborylenes: a route to dinuclear bisborylene
 complexes.
;
_journal_issue 29
_journal_name_full 'Chemical communications (Cambridge, England)'
_journal_page_first 4659
_journal_page_last 4662
_journal_paper_doi 10.1039/d2cc01078j
_journal_volume 58
_journal_year 2022
_chemical_formula_moiety '2(C16 H19 B F3 Ru)'
_chemical_formula_sum 'C32 H38 B2 F6 Ru2'
_chemical_formula_weight 760.38
_space_group_crystal_system triclinic
_space_group_IT_number 2
_space_group_name_Hall '-P 1'
_space_group_name_H-M_alt 'P -1'
_atom_sites_solution_hydrogens mixed
_atom_sites_solution_primary direct
_audit_creation_date 2022-01-17
_audit_creation_method
;
Olex2 1.2
(compiled 2018.05.29 svn.r3508 for OlexSys, GUI svn.r5506)
;
_audit_update_record
;
2022-02-07 deposited with the CCDC.	2022-03-15 downloaded from the CCDC.
;
_cell_angle_alpha 88.819(4)
_cell_angle_beta 63.664(4)
_cell_angle_gamma 88.142(4)
_cell_formula_units_Z 2
_cell_length_a 11.5126(17)
_cell_length_b 12.3059(16)
_cell_length_c 12.6306(17)
_cell_measurement_reflns_used 9982
_cell_measurement_temperature 170.0
_cell_measurement_theta_max 29.239
_cell_measurement_theta_min 2.454
_cell_volume 1602.8(4)
_computing_cell_refinement 'SAINT V8.40A (Bruker, 2016)'
_computing_data_collection 'Bruker APEX2'
_computing_data_reduction 'SAINT V8.40A (Bruker, 2016)'
_computing_molecular_graphics 'Olex2 (Dolomanov et al., 2009)'
_computing_publication_material 'Olex2 (Dolomanov et al., 2009)'
_computing_structure_refinement 'ShelXL (Sheldrick, 2015)'
_computing_structure_solution 'ShelXS (Sheldrick, 2008)'
_diffrn_ambient_temperature 170.0
_diffrn_detector 'Bruker PHOTON 100 CMOS'
_diffrn_detector_type 'CCD area detector'
_diffrn_measured_fraction_theta_full 0.998
_diffrn_measured_fraction_theta_max 0.998
_diffrn_measurement_device 'three-circle diffractometer'
_diffrn_measurement_device_type 'Bruker D8 Venture'
_diffrn_measurement_method '\w and \f scans'
_diffrn_radiation_monochromator graphite
_diffrn_radiation_probe x-ray
_diffrn_radiation_type MoK\a
_diffrn_radiation_wavelength 0.71073
_diffrn_reflns_av_R_equivalents 0.0637
_diffrn_reflns_av_unetI/netI 0.0384
_diffrn_reflns_Laue_measured_fraction_full 0.998
_diffrn_reflns_Laue_measured_fraction_max 0.998
_diffrn_reflns_limit_h_max 13
_diffrn_reflns_limit_h_min -13
_diffrn_reflns_limit_k_max 14
_diffrn_reflns_limit_k_min -14
_diffrn_reflns_limit_l_max 15
_diffrn_reflns_limit_l_min -15
_diffrn_reflns_number 38057
_diffrn_reflns_point_group_measured_fraction_full 0.998
_diffrn_reflns_point_group_measured_fraction_max 0.998
_diffrn_reflns_theta_full 24.994
_diffrn_reflns_theta_max 24.994
_diffrn_reflns_theta_min 2.437
_diffrn_source 'sealed tube'
_diffrn_source_type 'Incoatec I\ms'
_exptl_absorpt_coefficient_mu 0.997
_exptl_absorpt_correction_T_max 0.7460
_exptl_absorpt_correction_T_min 0.6158
_exptl_absorpt_correction_type multi-scan
_exptl_absorpt_process_details
;
SADABS-2016/2 (Bruker,2016/2) was used for absorption correction.
wR2(int) was 0.1243 before and 0.0751 after correction.
The Ratio of minimum to maximum transmission is 0.8255.
The \l/2 correction factor is Not present.
;
_exptl_crystal_colour 'clear yellow'
_exptl_crystal_colour_lustre clear
_exptl_crystal_colour_primary yellow
_exptl_crystal_density_diffrn 1.576
_exptl_crystal_description block
_exptl_crystal_F_000 764
_exptl_crystal_size_max 0.38
_exptl_crystal_size_mid 0.2
_exptl_crystal_size_min 0.15
_refine_diff_density_max 1.335
_refine_diff_density_min -0.779
_refine_diff_density_rms 0.119
_refine_ls_extinction_method none
_refine_ls_goodness_of_fit_ref 1.071
_refine_ls_hydrogen_treatment mixed
_refine_ls_matrix_type full
_refine_ls_number_parameters 397
_refine_ls_number_reflns 5626
_refine_ls_number_restraints 0
_refine_ls_restrained_S_all 1.071
_refine_ls_R_factor_all 0.0478
_refine_ls_R_factor_gt 0.0378
_refine_ls_shift/su_max 0.001
_refine_ls_shift/su_mean 0.000
_refine_ls_structure_factor_coef Fsqd
_refine_ls_weighting_details 'w=1/[\s^2^(Fo^2^)+(0.0527P)^2^+3.4476P] where P=(Fo^2^+2Fc^2^)/3'
_refine_ls_weighting_scheme calc
_refine_ls_wR_factor_gt 0.1014
_refine_ls_wR_factor_ref 0.1047
_reflns_Friedel_coverage 0.000
_reflns_number_gt 4744
_reflns_number_total 5626
_reflns_threshold_expression 'I > 2\s(I)'
_cod_data_source_file d2cc01078j2.cif
_cod_data_source_block mo_21jan10wyl4_0m
_cod_depositor_comments 'Adding full bibliography for 7129838--7129841.cif.'
_cod_database_code 7129838
_shelx_shelxl_version_number 2018/3
_shelx_space_group_comment
;
The symmetry employed for this shelxl refinement is uniquely defined
by the following loop, which should always be used as a source of
symmetry information in preference to the above space-group names.
They are only intended as comments.
;
_shelx_estimated_absorpt_t_max 0.865
_shelx_estimated_absorpt_t_min 0.703
_olex2_refinement_description
;
1. Fixed Uiso
 At 1.2 times of:
  All C(H) groups, All Ru(H) groups
 At 1.5 times of:
  All C(H,H,H) groups
2.a Riding coordinates:
 Ru1(H1B), Ru2(H1D)
2.b Aromatic/amide H refined with riding coordinates:
 C2(H2), C6(H6), C18(H18), C22(H22)
2.c Idealised Me refined as rotating group:
 C12(H12A,H12B,H12C), C13(H13A,H13B,H13C), C14(H14A,H14B,H14C), C15(H15A,H15B,
 H15C), C16(H16A,H16B,H16C), C28(H28A,H28B,H28C), C29(H29A,H29B,H29C), C30(H30A,
 H30B,H30C), C31(H31A,H31B,H31C), C32(H32A,H32B,H32C)
;
_olex2_submission_special_instructions 'No special instructions were received'

loop_
_space_group_symop_operation_xyz
'x, y, z'
'-x, -y, -z'

loop_
_atom_site_label
_atom_site_type_symbol
_atom_site_fract_x
_atom_site_fract_y
_atom_site_fract_z
_atom_site_U_iso_or_equiv
_atom_site_adp_type
_atom_site_occupancy
_atom_site_site_symmetry_order
_atom_site_calc_flag
_atom_site_refinement_flags_posn
_atom_site_refinement_flags_adp
_atom_site_refinement_flags_occupancy
_atom_site_disorder_assembly
_atom_site_disorder_group
B1 B 0.1412(5) 0.9902(4) 0.4218(4) 0.0227(10) Uani 1 1 d . . . . .
C1 C 0.2901(4) 0.9804(3) 0.3407(4) 0.0244(9) Uani 1 1 d . . . . .
C2 C 0.3382(4) 0.9419(4) 0.2250(4) 0.0285(10) Uani 1 1 d . . . . .
H2 H 0.281178 0.924711 0.194259 0.034 Uiso 1 1 calc R . . . .
C3 C 0.4706(5) 0.9295(4) 0.1562(4) 0.0354(12) Uani 1 1 d . . . . .
C4 C 0.5565(5) 0.9560(5) 0.1985(5) 0.0422(13) Uani 1 1 d . . . . .
C5 C 0.5102(5) 0.9931(5) 0.3114(5) 0.0439(13) Uani 1 1 d . . . . .
C6 C 0.3797(4) 1.0060(4) 0.3824(4) 0.0342(11) Uani 1 1 d . . . . .
H6 H 0.350726 1.031876 0.458826 0.041 Uiso 1 1 calc R . . . .
C7 C 0.1352(4) 0.7913(3) 0.5855(4) 0.0231(9) Uani 1 1 d . . . . .
C8 C 0.0620(4) 0.8275(3) 0.7052(4) 0.0236(9) Uani 1 1 d . . . . .
C9 C -0.0723(4) 0.8186(4) 0.7353(4) 0.0269(10) Uani 1 1 d . . . . .
C10 C -0.0826(4) 0.7776(3) 0.6341(4) 0.0260(10) Uani 1 1 d . . . . .
C11 C 0.0455(4) 0.7624(3) 0.5415(4) 0.0237(9) Uani 1 1 d . . . . .
C12 C 0.2795(4) 0.7704(4) 0.5249(4) 0.0327(11) Uani 1 1 d . . . . .
H12A H 0.310193 0.777555 0.440958 0.049 Uiso 1 1 calc GR . . . .
H12B H 0.299069 0.698234 0.543569 0.049 Uiso 1 1 calc GR . . . .
H12C H 0.321324 0.822232 0.551353 0.049 Uiso 1 1 calc GR . . . .
C13 C 0.1161(5) 0.8563(4) 0.7890(4) 0.0335(11) Uani 1 1 d . . . . .
H13A H 0.202751 0.881607 0.745027 0.050 Uiso 1 1 calc GR . . . .
H13B H 0.117397 0.793270 0.834491 0.050 Uiso 1 1 calc GR . . . .
H13C H 0.062790 0.912601 0.841015 0.050 Uiso 1 1 calc GR . . . .
C14 C -0.1814(5) 0.8386(4) 0.8556(4) 0.0413(13) Uani 1 1 d . . . . .
H14A H -0.190028 0.776146 0.905165 0.062 Uiso 1 1 calc GR . . . .
H14B H -0.260663 0.851363 0.848988 0.062 Uiso 1 1 calc GR . . . .
H14C H -0.163522 0.901015 0.889762 0.062 Uiso 1 1 calc GR . . . .
C15 C -0.2050(5) 0.7456(4) 0.6307(5) 0.0412(13) Uani 1 1 d . . . . .
H15A H -0.278112 0.776545 0.696964 0.062 Uiso 1 1 calc GR . . . .
H15B H -0.210170 0.667762 0.634231 0.062 Uiso 1 1 calc GR . . . .
H15C H -0.205319 0.771752 0.558713 0.062 Uiso 1 1 calc GR . . . .
C16 C 0.0785(5) 0.7142(4) 0.4239(4) 0.0339(11) Uani 1 1 d . . . . .
H16A H 0.019002 0.742094 0.395078 0.051 Uiso 1 1 calc GR . . . .
H16B H 0.072640 0.636503 0.431546 0.051 Uiso 1 1 calc GR . . . .
H16C H 0.165242 0.732790 0.369421 0.051 Uiso 1 1 calc GR . . . .
F1 F 0.5170(3) 0.8894(3) 0.0458(3) 0.0542(9) Uani 1 1 d . . . . .
F2 F 0.6859(3) 0.9433(4) 0.1301(3) 0.0681(11) Uani 1 1 d . . . . .
F3 F 0.5970(3) 1.0163(4) 0.3524(3) 0.0737(12) Uani 1 1 d . . . . .
H1A H 0.127(5) 1.034(4) 0.562(5) 0.047(15) Uiso 1 1 d . . . . .
Ru1 Ru 0.01723(3) 0.94105(3) 0.58759(3) 0.01762(11) Uani 1 1 d . . . . .
H1B H -0.064995 1.030046 0.670982 0.021 Uiso 1 1 d R . . . .
B2 B 0.8590(5) 0.5019(4) 0.0800(4) 0.0260(11) Uani 1 1 d . . . . .
C17 C 0.7100(4) 0.5054(4) 0.1641(4) 0.0258(10) Uani 1 1 d . . . . .
C18 C 0.6523(5) 0.4233(4) 0.2478(4) 0.0333(11) Uani 1 1 d . . . . .
H18 H 0.702253 0.364215 0.252435 0.040 Uiso 1 1 calc R . . . .
C19 C 0.5217(5) 0.4295(4) 0.3234(4) 0.0359(12) Uani 1 1 d . . . . .
C20 C 0.4444(5) 0.5143(4) 0.3175(4) 0.0354(12) Uani 1 1 d . . . . .
C21 C 0.5000(5) 0.5942(4) 0.2350(4) 0.0344(11) Uani 1 1 d . . . . .
C22 C 0.6298(5) 0.5925(4) 0.1604(4) 0.0326(11) Uani 1 1 d . . . . .
H22 H 0.665155 0.649338 0.106973 0.039 Uiso 1 1 calc R . . . .
C23 C 1.0336(5) 0.7462(4) 0.1351(4) 0.0303(11) Uani 1 1 d . . . . .
C24 C 0.9316(5) 0.6838(4) 0.2210(4) 0.0312(11) Uani 1 1 d . . . . .
C25 C 0.9847(5) 0.5802(4) 0.2345(4) 0.0307(11) Uani 1 1 d . . . . .
C26 C 1.1200(5) 0.5795(4) 0.1581(4) 0.0308(11) Uani 1 1 d . . . . .
C27 C 1.1510(5) 0.6814(4) 0.0983(4) 0.0297(11) Uani 1 1 d . . . . .
C28 C 1.0229(7) 0.8630(4) 0.1063(5) 0.0503(16) Uani 1 1 d . . . . .
H28A H 1.096306 0.881342 0.033749 0.075 Uiso 1 1 calc GR . . . .
H28B H 1.020790 0.907355 0.168829 0.075 Uiso 1 1 calc GR . . . .
H28C H 0.944730 0.875625 0.097803 0.075 Uiso 1 1 calc GR . . . .
C29 C 0.7955(6) 0.7252(6) 0.2930(5) 0.0555(17) Uani 1 1 d . . . . .
H29A H 0.767468 0.767694 0.243615 0.083 Uiso 1 1 calc GR . . . .
H29B H 0.792457 0.769587 0.355878 0.083 Uiso 1 1 calc GR . . . .
H29C H 0.739390 0.664832 0.325739 0.083 Uiso 1 1 calc GR . . . .
C30 C 0.9153(7) 0.4942(5) 0.3223(5) 0.0556(17) Uani 1 1 d . . . . .
H30A H 0.936166 0.424644 0.284328 0.083 Uiso 1 1 calc GR . . . .
H30B H 0.823476 0.508270 0.354392 0.083 Uiso 1 1 calc GR . . . .
H30C H 0.941209 0.494164 0.384758 0.083 Uiso 1 1 calc GR . . . .
C31 C 1.2152(6) 0.4921(5) 0.1546(6) 0.0544(16) Uani 1 1 d . . . . .
H31A H 1.179954 0.422166 0.155743 0.082 Uiso 1 1 calc GR . . . .
H31B H 1.232105 0.498402 0.222069 0.082 Uiso 1 1 calc GR . . . .
H31C H 1.294533 0.499621 0.083664 0.082 Uiso 1 1 calc GR . . . .
C32 C 1.2844(5) 0.7184(5) 0.0162(5) 0.0512(15) Uani 1 1 d . . . . .
H32A H 1.337590 0.656868 -0.024746 0.077 Uiso 1 1 calc GR . . . .
H32B H 1.322000 0.752706 0.060810 0.077 Uiso 1 1 calc GR . . . .
H32C H 1.278840 0.769413 -0.040086 0.077 Uiso 1 1 calc GR . . . .
F4 F 0.4666(3) 0.3504(3) 0.4048(3) 0.0576(9) Uani 1 1 d . . . . .
F5 F 0.3166(3) 0.5187(3) 0.3916(3) 0.0475(8) Uani 1 1 d . . . . .
F6 F 0.4216(3) 0.6766(3) 0.2290(3) 0.0501(8) Uani 1 1 d . . . . .
H1C H 0.900(5) 0.630(4) 0.025(4) 0.038(14) Uiso 1 1 d . . . . .
Ru2 Ru 1.01205(3) 0.59869(3) 0.04575(3) 0.02009(11) Uani 1 1 d . . . . .
H1D H 1.096994 0.625996 -0.075981 0.024 Uiso 1 1 d R . . . .

loop_
_atom_site_aniso_label
_atom_site_aniso_U_11
_atom_site_aniso_U_22
_atom_site_aniso_U_33
_atom_site_aniso_U_23
_atom_site_aniso_U_13
_atom_site_aniso_U_12
B1 0.027(3) 0.018(2) 0.024(3) 0.001(2) -0.013(2) -0.002(2)
C1 0.024(2) 0.022(2) 0.024(2) 0.0059(18) -0.0081(19) -0.0018(18)
C2 0.025(2) 0.029(3) 0.026(2) 0.002(2) -0.0062(19) -0.0038(19)
C3 0.032(3) 0.037(3) 0.026(2) -0.002(2) -0.003(2) 0.001(2)
C4 0.022(3) 0.057(4) 0.038(3) 0.001(3) -0.004(2) -0.005(2)
C5 0.028(3) 0.062(4) 0.043(3) -0.001(3) -0.016(2) -0.012(2)
C6 0.028(3) 0.045(3) 0.026(2) -0.001(2) -0.010(2) -0.001(2)
C7 0.031(2) 0.016(2) 0.024(2) 0.0026(18) -0.0147(19) 0.0010(18)
C8 0.037(3) 0.012(2) 0.024(2) 0.0018(17) -0.015(2) -0.0011(18)
C9 0.033(3) 0.018(2) 0.023(2) 0.0067(18) -0.0072(19) -0.0001(18)
C10 0.030(2) 0.017(2) 0.032(2) 0.0054(19) -0.015(2) -0.0072(18)
C11 0.037(3) 0.012(2) 0.025(2) -0.0015(18) -0.016(2) -0.0019(18)
C12 0.031(3) 0.030(3) 0.035(3) 0.001(2) -0.014(2) 0.002(2)
C13 0.055(3) 0.025(3) 0.028(2) 0.001(2) -0.026(2) -0.001(2)
C14 0.047(3) 0.029(3) 0.031(3) 0.010(2) -0.002(2) 0.002(2)
C15 0.039(3) 0.028(3) 0.064(4) 0.010(3) -0.030(3) -0.012(2)
C16 0.056(3) 0.024(3) 0.029(3) -0.005(2) -0.025(2) 0.000(2)
F1 0.0370(17) 0.078(2) 0.0320(16) -0.0168(16) -0.0005(14) 0.0015(16)
F2 0.0212(16) 0.114(3) 0.053(2) -0.009(2) -0.0010(15) -0.0022(17)
F3 0.0337(18) 0.132(4) 0.061(2) -0.010(2) -0.0243(17) -0.020(2)
Ru1 0.02114(19) 0.01628(19) 0.01503(18) -0.00013(13) -0.00755(14) -0.00180(13)
B2 0.040(3) 0.020(3) 0.023(3) 0.000(2) -0.018(2) -0.003(2)
C17 0.028(2) 0.022(2) 0.026(2) -0.0021(19) -0.0104(19) -0.0038(18)
C18 0.030(3) 0.031(3) 0.037(3) 0.000(2) -0.014(2) -0.001(2)
C19 0.033(3) 0.039(3) 0.034(3) 0.009(2) -0.013(2) -0.010(2)
C20 0.027(3) 0.042(3) 0.030(3) -0.007(2) -0.007(2) -0.002(2)
C21 0.034(3) 0.031(3) 0.036(3) -0.007(2) -0.014(2) 0.008(2)
C22 0.033(3) 0.027(3) 0.031(3) 0.000(2) -0.009(2) -0.004(2)
C23 0.053(3) 0.023(2) 0.023(2) -0.0043(19) -0.023(2) -0.003(2)
C24 0.044(3) 0.034(3) 0.020(2) -0.010(2) -0.018(2) 0.000(2)
C25 0.050(3) 0.026(3) 0.023(2) 0.0033(19) -0.022(2) -0.012(2)
C26 0.045(3) 0.027(3) 0.033(3) -0.009(2) -0.028(2) 0.000(2)
C27 0.040(3) 0.028(3) 0.029(2) -0.002(2) -0.021(2) -0.012(2)
C28 0.101(5) 0.019(3) 0.044(3) -0.007(2) -0.045(3) -0.001(3)
C29 0.049(3) 0.080(5) 0.035(3) -0.027(3) -0.017(3) 0.014(3)
C30 0.089(5) 0.047(4) 0.045(3) 0.020(3) -0.040(3) -0.034(3)
C31 0.078(4) 0.047(4) 0.061(4) -0.010(3) -0.052(4) 0.014(3)
C32 0.048(3) 0.062(4) 0.044(3) -0.007(3) -0.020(3) -0.025(3)
F4 0.0407(18) 0.057(2) 0.058(2) 0.0298(17) -0.0063(16) -0.0117(15)
F5 0.0260(15) 0.057(2) 0.0454(18) -0.0051(15) -0.0028(13) -0.0027(14)
F6 0.0379(17) 0.0442(19) 0.056(2) 0.0013(15) -0.0108(15) 0.0134(14)
Ru2 0.0280(2) 0.01491(19) 0.01894(19) -0.00132(14) -0.01158(16) -0.00272(14)

loop_
_atom_type_symbol
_atom_type_description
_atom_type_scat_dispersion_real
_atom_type_scat_dispersion_imag
_atom_type_scat_source
C C 0.0033 0.0016 'International Tables Vol C Tables 4.2.6.8 and 6.1.1.4'
H H 0.0000 0.0000 'International Tables Vol C Tables 4.2.6.8 and 6.1.1.4'
B B 0.0013 0.0007 'International Tables Vol C Tables 4.2.6.8 and 6.1.1.4'
F F 0.0171 0.0103 'International Tables Vol C Tables 4.2.6.8 and 6.1.1.4'
Ru Ru -1.2594 0.8363 'International Tables Vol C Tables 4.2.6.8 and 6.1.1.4'

loop_
_geom_angle_atom_site_label_1
_geom_angle_atom_site_label_2
_geom_angle_atom_site_label_3
_geom_angle
_geom_angle_site_symmetry_1
_geom_angle_site_symmetry_3
_geom_angle_publ_flag
C1 B1 Ru1 136.3(3) . . ?
C1 B1 Ru1 137.2(3) . 2_576 ?
Ru1 B1 Ru1 86.44(19) . 2_576 ?
C2 C1 B1 121.0(4) . . ?
C6 C1 B1 121.2(4) . . ?
C6 C1 C2 117.8(4) . . ?
C1 C2 H2 120.0 . . ?
C3 C2 C1 120.1(4) . . ?
C3 C2 H2 120.0 . . ?
C4 C3 C2 121.1(5) . . ?
F1 C3 C2 120.1(5) . . ?
F1 C3 C4 118.8(4) . . ?
C5 C4 C3 119.0(5) . . ?
F2 C4 C3 120.4(5) . . ?
F2 C4 C5 120.6(5) . . ?
C4 C5 C6 121.5(5) . . ?
F3 C5 C4 118.0(5) . . ?
F3 C5 C6 120.5(5) . . ?
C1 C6 H6 119.8 . . ?
C5 C6 C1 120.5(5) . . ?
C5 C6 H6 119.8 . . ?
C8 C7 C12 125.5(4) . . ?
C8 C7 Ru1 70.6(2) . . ?
C11 C7 C8 108.0(4) . . ?
C11 C7 C12 125.8(4) . . ?
C11 C7 Ru1 72.0(2) . . ?
C12 C7 Ru1 130.3(3) . . ?
C7 C8 C13 126.3(4) . . ?
C7 C8 Ru1 71.9(2) . . ?
C9 C8 C7 107.9(4) . . ?
C9 C8 C13 125.4(4) . . ?
C9 C8 Ru1 72.5(2) . . ?
C13 C8 Ru1 126.9(3) . . ?
C8 C9 C10 108.0(4) . . ?
C8 C9 C14 125.1(4) . . ?
C8 C9 Ru1 70.4(2) . . ?
C10 C9 C14 126.6(4) . . ?
C10 C9 Ru1 72.5(2) . . ?
C14 C9 Ru1 127.1(3) . . ?
C9 C10 C15 125.9(4) . . ?
C9 C10 Ru1 70.6(2) . . ?
C11 C10 C9 108.0(4) . . ?
C11 C10 C15 125.9(4) . . ?
C11 C10 Ru1 70.9(2) . . ?
C15 C10 Ru1 129.0(3) . . ?
C7 C11 C16 126.3(4) . . ?
C7 C11 Ru1 71.0(2) . . ?
C10 C11 C7 108.1(4) . . ?
C10 C11 C16 125.3(4) . . ?
C10 C11 Ru1 72.5(2) . . ?
C16 C11 Ru1 126.9(3) . . ?
C7 C12 H12A 109.5 . . ?
C7 C12 H12B 109.5 . . ?
C7 C12 H12C 109.5 . . ?
H12A C12 H12B 109.5 . . ?
H12A C12 H12C 109.5 . . ?
H12B C12 H12C 109.5 . . ?
C8 C13 H13A 109.5 . . ?
C8 C13 H13B 109.5 . . ?
C8 C13 H13C 109.5 . . ?
H13A C13 H13B 109.5 . . ?
H13A C13 H13C 109.5 . . ?
H13B C13 H13C 109.5 . . ?
C9 C14 H14A 109.5 . . ?
C9 C14 H14B 109.5 . . ?
C9 C14 H14C 109.5 . . ?
H14A C14 H14B 109.5 . . ?
H14A C14 H14C 109.5 . . ?
H14B C14 H14C 109.5 . . ?
C10 C15 H15A 109.5 . . ?
C10 C15 H15B 109.5 . . ?
C10 C15 H15C 109.5 . . ?
H15A C15 H15B 109.5 . . ?
H15A C15 H15C 109.5 . . ?
H15B C15 H15C 109.5 . . ?
C11 C16 H16A 109.5 . . ?
C11 C16 H16B 109.5 . . ?
C11 C16 H16C 109.5 . . ?
H16A C16 H16B 109.5 . . ?
H16A C16 H16C 109.5 . . ?
H16B C16 H16C 109.5 . . ?
B1 Ru1 B1 93.56(19) . 2_576 ?
B1 Ru1 C7 94.77(18) . . ?
B1 Ru1 C7 149.29(18) 2_576 . ?
B1 Ru1 C8 127.07(18) . . ?
B1 Ru1 C8 138.54(18) 2_576 . ?
B1 Ru1 C9 154.74(18) . . ?
B1 Ru1 C9 102.26(18) 2_576 . ?
B1 Ru1 C10 89.84(18) 2_576 . ?
B1 Ru1 C10 125.09(18) . . ?
B1 Ru1 C11 94.06(18) . . ?
B1 Ru1 C11 112.94(18) 2_576 . ?
B1 Ru1 H1A 110.1(18) 2_576 . ?
B1 Ru1 H1A 57.2(18) . . ?
B1 Ru1 Ru1 46.79(14) . 2_576 ?
B1 Ru1 Ru1 46.77(14) 2_576 2_576 ?
B1 Ru1 H1B 115.9 . . ?
B1 Ru1 H1B 57.7 2_576 . ?
C7 Ru1 C9 61.88(16) . . ?
C7 Ru1 C10 61.41(16) . . ?
C7 Ru1 C11 36.98(15) . . ?
C7 Ru1 H1A 99.2(18) . . ?
C7 Ru1 Ru1 133.52(11) . 2_576 ?
C7 Ru1 H1B 140.3 . . ?
C8 Ru1 C7 37.45(15) . . ?
C8 Ru1 C9 37.07(17) . . ?
C8 Ru1 C10 61.78(16) . . ?
C8 Ru1 C11 62.18(15) . . ?
C8 Ru1 H1A 100.2(18) . . ?
C8 Ru1 Ru1 170.86(11) . 2_576 ?
C8 Ru1 H1B 103.2 . . ?
C9 Ru1 C10 36.91(17) . . ?
C9 Ru1 C11 61.73(16) . . ?
C9 Ru1 H1A 131.7(18) . . ?
C9 Ru1 Ru1 144.61(12) . 2_576 ?
C9 Ru1 H1B 89.3 . . ?
C10 Ru1 H1A 160.0(18) . . ?
C10 Ru1 Ru1 114.68(11) . 2_576 ?
C10 Ru1 H1B 111.8 . . ?
C11 Ru1 C10 36.62(16) . . ?
C11 Ru1 H1A 129.1(18) . . ?
C11 Ru1 Ru1 109.65(11) . 2_576 ?
C11 Ru1 H1B 148.2 . . ?
H1A Ru1 H1B 79.4 . . ?
Ru1 Ru1 H1A 81.7(18) 2_576 . ?
Ru1 Ru1 H1B 85.9 2_576 . ?
C17 B2 Ru2 136.4(3) . . ?
C17 B2 Ru2 137.2(3) . 2_765 ?
Ru2 B2 Ru2 86.4(2) 2_765 . ?
C18 C17 B2 121.2(4) . . ?
C18 C17 C22 117.4(4) . . ?
C22 C17 B2 121.3(4) . . ?
C17 C18 H18 119.8 . . ?
C19 C18 C17 120.4(5) . . ?
C19 C18 H18 119.8 . . ?
C20 C19 C18 121.4(5) . . ?
F4 C19 C18 120.1(5) . . ?
F4 C19 C20 118.5(4) . . ?
C21 C20 C19 118.5(4) . . ?
F5 C20 C19 120.6(5) . . ?
F5 C20 C21 120.9(5) . . ?
C22 C21 C20 121.9(5) . . ?
F6 C21 C20 117.6(4) . . ?
F6 C21 C22 120.5(5) . . ?
C17 C22 H22 119.8 . . ?
C21 C22 C17 120.3(4) . . ?
C21 C22 H22 119.8 . . ?
C24 C23 C27 107.0(4) . . ?
C24 C23 C28 125.6(5) . . ?
C24 C23 Ru2 72.1(3) . . ?
C27 C23 C28 126.6(5) . . ?
C27 C23 Ru2 72.4(2) . . ?
C28 C23 Ru2 128.9(3) . . ?
C23 C24 C25 108.6(4) . . ?
C23 C24 C29 124.9(5) . . ?
C23 C24 Ru2 70.8(2) . . ?
C25 C24 C29 126.2(5) . . ?
C25 C24 Ru2 72.2(3) . . ?
C29 C24 Ru2 127.6(3) . . ?
C24 C25 C30 126.5(5) . . ?
C24 C25 Ru2 70.8(2) . . ?
C26 C25 C24 107.5(4) . . ?
C26 C25 C30 125.6(5) . . ?
C26 C25 Ru2 71.7(3) . . ?
C30 C25 Ru2 128.4(3) . . ?
C25 C26 C27 108.4(4) . . ?
C25 C26 C31 125.2(5) . . ?
C25 C26 Ru2 71.8(3) . . ?
C27 C26 C31 126.0(5) . . ?
C27 C26 Ru2 71.4(3) . . ?
C31 C26 Ru2 128.9(3) . . ?
C23 C27 C32 125.4(5) . . ?
C23 C27 Ru2 70.4(2) . . ?
C26 C27 C23 108.4(4) . . ?
C26 C27 C32 126.1(5) . . ?
C26 C27 Ru2 72.0(2) . . ?
C32 C27 Ru2 126.2(3) . . ?
C23 C28 H28A 109.5 . . ?
C23 C28 H28B 109.5 . . ?
C23 C28 H28C 109.5 . . ?
H28A C28 H28B 109.5 . . ?
H28A C28 H28C 109.5 . . ?
H28B C28 H28C 109.5 . . ?
C24 C29 H29A 109.5 . . ?
C24 C29 H29B 109.5 . . ?
C24 C29 H29C 109.5 . . ?
H29A C29 H29B 109.5 . . ?
H29A C29 H29C 109.5 . . ?
H29B C29 H29C 109.5 . . ?
C25 C30 H30A 109.5 . . ?
C25 C30 H30B 109.5 . . ?
C25 C30 H30C 109.5 . . ?
H30A C30 H30B 109.5 . . ?
H30A C30 H30C 109.5 . . ?
H30B C30 H30C 109.5 . . ?
C26 C31 H31A 109.5 . . ?
C26 C31 H31B 109.5 . . ?
C26 C31 H31C 109.5 . . ?
H31A C31 H31B 109.5 . . ?
H31A C31 H31C 109.5 . . ?
H31B C31 H31C 109.5 . . ?
C27 C32 H32A 109.5 . . ?
C27 C32 H32B 109.5 . . ?
C27 C32 H32C 109.5 . . ?
H32A C32 H32B 109.5 . . ?
H32A C32 H32C 109.5 . . ?
H32B C32 H32C 109.5 . . ?
B2 Ru2 B2 93.6(2) 2_765 . ?
B2 Ru2 C23 133.3(2) 2_765 . ?
B2 Ru2 C23 132.4(2) . . ?
B2 Ru2 C24 97.96(19) . . ?
B2 Ru2 C24 153.13(19) 2_765 . ?
B2 Ru2 C25 118.96(19) 2_765 . ?
B2 Ru2 C25 91.26(18) . . ?
B2 Ru2 C26 91.86(19) 2_765 . ?
B2 Ru2 C26 118.92(19) . . ?
B2 Ru2 C27 98.72(19) 2_765 . ?
B2 Ru2 C27 152.44(18) . . ?
B2 Ru2 H1C 55.4(19) . . ?
B2 Ru2 H1C 113.3(19) 2_765 . ?
B2 Ru2 Ru2 46.88(15) 2_765 2_765 ?
B2 Ru2 Ru2 46.72(15) . 2_765 ?
B2 Ru2 H1D 118.7 . . ?
B2 Ru2 H1D 52.8 2_765 . ?
C23 Ru2 C24 37.12(18) . . ?
C23 Ru2 C25 62.17(16) . . ?
C23 Ru2 C26 62.02(17) . . ?
C23 Ru2 C27 37.29(17) . . ?
C23 Ru2 H1C 101.7(19) . . ?
C23 Ru2 Ru2 173.60(12) . 2_765 ?
C23 Ru2 H1D 99.8 . . ?
C24 Ru2 C25 37.04(18) . . ?
C24 Ru2 C26 61.33(17) . . ?
C24 Ru2 C27 61.39(17) . . ?
C24 Ru2 H1C 93.2(19) . . ?
C24 Ru2 Ru2 138.77(13) . 2_765 ?
C24 Ru2 H1D 136.3 . . ?
C25 Ru2 H1C 118.9(19) . . ?
C25 Ru2 Ru2 111.67(12) . 2_765 ?
C25 Ru2 H1D 148.0 . . ?
C26 Ru2 C25 36.51(18) . . ?
C26 Ru2 H1C 153.9(19) . . ?
C26 Ru2 Ru2 112.17(12) . 2_765 ?
C26 Ru2 H1D 112.5 . . ?
C27 Ru2 C25 61.20(17) . . ?
C27 Ru2 C26 36.61(17) . . ?
C27 Ru2 H1C 137(2) . . ?
C27 Ru2 Ru2 139.37(13) . 2_765 ?
C27 Ru2 H1D 88.2 . . ?
H1C Ru2 H1D 89.5 . . ?
Ru2 Ru2 H1C 82.7(19) 2_765 . ?
Ru2 Ru2 H1D 84.8 2_765 . ?

loop_
_geom_bond_atom_site_label_1
_geom_bond_atom_site_label_2
_geom_bond_distance
_geom_bond_site_symmetry_2
_geom_bond_publ_flag
B1 C1 1.561(6) . ?
B1 Ru1 2.035(5) . ?
B1 Ru1 2.035(5) 2_576 ?
C1 C2 1.401(6) . ?
C1 C6 1.396(6) . ?
C2 H2 0.9300 . ?
C2 C3 1.384(6) . ?
C3 C4 1.367(7) . ?
C3 F1 1.350(6) . ?
C4 C5 1.365(8) . ?
C4 F2 1.355(6) . ?
C5 C6 1.371(7) . ?
C5 F3 1.354(6) . ?
C6 H6 0.9300 . ?
C7 C8 1.438(6) . ?
C7 C11 1.430(6) . ?
C7 C12 1.504(6) . ?
C7 Ru1 2.248(4) . ?
C8 C9 1.427(7) . ?
C8 C13 1.499(6) . ?
C8 Ru1 2.230(4) . ?
C9 C10 1.437(6) . ?
C9 C14 1.500(6) . ?
C9 Ru1 2.257(4) . ?
C10 C11 1.428(6) . ?
C10 C15 1.495(6) . ?
C10 Ru1 2.283(4) . ?
C11 C16 1.491(6) . ?
C11 Ru1 2.262(4) . ?
C12 H12A 0.9600 . ?
C12 H12B 0.9600 . ?
C12 H12C 0.9600 . ?
C13 H13A 0.9600 . ?
C13 H13B 0.9600 . ?
C13 H13C 0.9600 . ?
C14 H14A 0.9600 . ?
C14 H14B 0.9600 . ?
C14 H14C 0.9600 . ?
C15 H15A 0.9600 . ?
C15 H15B 0.9600 . ?
C15 H15C 0.9600 . ?
C16 H16A 0.9600 . ?
C16 H16B 0.9600 . ?
C16 H16C 0.9600 . ?
Ru1 H1A 1.65(5) . ?
Ru1 Ru1 2.7871(7) 2_576 ?
Ru1 H1B 1.5168 . ?
B2 C17 1.567(7) . ?
B2 Ru2 2.032(5) 2_765 ?
B2 Ru2 2.037(5) . ?
C17 C18 1.398(6) . ?
C17 C22 1.406(7) . ?
C18 H18 0.9300 . ?
C18 C19 1.378(7) . ?
C19 C20 1.372(7) . ?
C19 F4 1.352(6) . ?
C20 C21 1.368(7) . ?
C20 F5 1.349(5) . ?
C21 C22 1.367(7) . ?
C21 F6 1.359(6) . ?
C22 H22 0.9300 . ?
C23 C24 1.428(7) . ?
C23 C27 1.438(7) . ?
C23 C28 1.490(7) . ?
C23 Ru2 2.235(4) . ?
C24 C25 1.436(7) . ?
C24 C29 1.498(7) . ?
C24 Ru2 2.252(4) . ?
C25 C26 1.422(7) . ?
C25 C30 1.486(7) . ?
C25 Ru2 2.270(4) . ?
C26 C27 1.422(7) . ?
C26 C31 1.498(7) . ?
C26 Ru2 2.268(4) . ?
C27 C32 1.501(7) . ?
C27 Ru2 2.261(4) . ?
C28 H28A 0.9600 . ?
C28 H28B 0.9600 . ?
C28 H28C 0.9600 . ?
C29 H29A 0.9600 . ?
C29 H29B 0.9600 . ?
C29 H29C 0.9600 . ?
C30 H30A 0.9600 . ?
C30 H30B 0.9600 . ?
C30 H30C 0.9600 . ?
C31 H31A 0.9600 . ?
C31 H31B 0.9600 . ?
C31 H31C 0.9600 . ?
C32 H32A 0.9600 . ?
C32 H32B 0.9600 . ?
C32 H32C 0.9600 . ?
Ru2 H1C 1.46(5) . ?
Ru2 Ru2 2.7850(7) 2_765 ?
Ru2 H1D 1.4488 . ?

loop_
_geom_torsion_atom_site_label_1
_geom_torsion_atom_site_label_2
_geom_torsion_atom_site_label_3
_geom_torsion_atom_site_label_4
_geom_torsion
_geom_torsion_site_symmetry_1
_geom_torsion_site_symmetry_2
_geom_torsion_site_symmetry_3
_geom_torsion_site_symmetry_4
_geom_torsion_publ_flag
B1 C1 C2 C3 -177.3(4) . . . . ?
B1 C1 C6 C5 177.6(5) . . . . ?
C1 C2 C3 C4 -1.1(8) . . . . ?
C1 C2 C3 F1 178.0(4) . . . . ?
C2 C1 C6 C5 -0.2(7) . . . . ?
C2 C3 C4 C5 1.3(9) . . . . ?
C2 C3 C4 F2 180.0(5) . . . . ?
C3 C4 C5 C6 -1.0(9) . . . . ?
C3 C4 C5 F3 178.4(5) . . . . ?
C4 C5 C6 C1 0.4(9) . . . . ?
C6 C1 C2 C3 0.5(7) . . . . ?
C7 C8 C9 C10 -0.4(5) . . . . ?
C7 C8 C9 C14 174.2(4) . . . . ?
C7 C8 C9 Ru1 -63.7(3) . . . . ?
C8 C7 C11 C10 -1.6(5) . . . . ?
C8 C7 C11 C16 -175.9(4) . . . . ?
C8 C7 C11 Ru1 61.8(3) . . . . ?
C8 C9 C10 C11 -0.6(5) . . . . ?
C8 C9 C10 C15 173.5(4) . . . . ?
C8 C9 C10 Ru1 -61.9(3) . . . . ?
C9 C10 C11 C7 1.3(5) . . . . ?
C9 C10 C11 C16 175.7(4) . . . . ?
C9 C10 C11 Ru1 -61.1(3) . . . . ?
C11 C7 C8 C9 1.3(5) . . . . ?
C11 C7 C8 C13 174.3(4) . . . . ?
C11 C7 C8 Ru1 -62.8(3) . . . . ?
C12 C7 C8 C9 -169.8(4) . . . . ?
C12 C7 C8 C13 3.3(7) . . . . ?
C12 C7 C8 Ru1 126.2(4) . . . . ?
C12 C7 C11 C10 169.4(4) . . . . ?
C12 C7 C11 C16 -4.9(7) . . . . ?
C12 C7 C11 Ru1 -127.2(4) . . . . ?
C13 C8 C9 C10 -173.5(4) . . . . ?
C13 C8 C9 C14 1.1(7) . . . . ?
C13 C8 C9 Ru1 123.2(4) . . . . ?
C14 C9 C10 C11 -175.1(4) . . . . ?
C14 C9 C10 C15 -1.0(7) . . . . ?
C14 C9 C10 Ru1 123.6(4) . . . . ?
C15 C10 C11 C7 -172.7(4) . . . . ?
C15 C10 C11 C16 1.6(7) . . . . ?
C15 C10 C11 Ru1 124.8(4) . . . . ?
F1 C3 C4 C5 -177.8(5) . . . . ?
F1 C3 C4 F2 0.8(8) . . . . ?
F2 C4 C5 C6 -179.6(5) . . . . ?
F2 C4 C5 F3 -0.2(9) . . . . ?
F3 C5 C6 C1 -179.0(5) . . . . ?
Ru1 B1 C1 C2 -52.3(7) 2_576 . . . ?
Ru1 B1 C1 C2 128.7(5) . . . . ?
Ru1 B1 C1 C6 129.9(5) 2_576 . . . ?
Ru1 B1 C1 C6 -49.0(7) . . . . ?
Ru1 C7 C8 C9 64.0(3) . . . . ?
Ru1 C7 C8 C13 -123.0(4) . . . . ?
Ru1 C7 C11 C10 -63.4(3) . . . . ?
Ru1 C7 C11 C16 122.3(4) . . . . ?
Ru1 C8 C9 C10 63.2(3) . . . . ?
Ru1 C8 C9 C14 -122.1(4) . . . . ?
Ru1 C9 C10 C11 61.3(3) . . . . ?
Ru1 C9 C10 C15 -124.6(4) . . . . ?
Ru1 C10 C11 C7 62.5(3) . . . . ?
Ru1 C10 C11 C16 -123.2(4) . . . . ?
B2 C17 C18 C19 178.0(4) . . . . ?
B2 C17 C22 C21 -179.7(4) . . . . ?
C17 C18 C19 C20 1.4(8) . . . . ?
C17 C18 C19 F4 -179.5(4) . . . . ?
C18 C17 C22 C21 -1.3(7) . . . . ?
C18 C19 C20 C21 -0.7(8) . . . . ?
C18 C19 C20 F5 179.5(4) . . . . ?
C19 C20 C21 C22 -1.1(8) . . . . ?
C19 C20 C21 F6 178.9(4) . . . . ?
C20 C21 C22 C17 2.1(8) . . . . ?
C22 C17 C18 C19 -0.4(7) . . . . ?
C23 C24 C25 C26 0.9(5) . . . . ?
C23 C24 C25 C30 174.2(4) . . . . ?
C23 C24 C25 Ru2 -61.8(3) . . . . ?
C24 C23 C27 C26 2.0(5) . . . . ?
C24 C23 C27 C32 -174.7(4) . . . . ?
C24 C23 C27 Ru2 64.2(3) . . . . ?
C24 C25 C26 C27 0.4(5) . . . . ?
C24 C25 C26 C31 172.6(4) . . . . ?
C24 C25 C26 Ru2 -62.1(3) . . . . ?
C25 C26 C27 C23 -1.4(5) . . . . ?
C25 C26 C27 C32 175.2(4) . . . . ?
C25 C26 C27 Ru2 -62.7(3) . . . . ?
C27 C23 C24 C25 -1.7(5) . . . . ?
C27 C23 C24 C29 172.5(4) . . . . ?
C27 C23 C24 Ru2 -64.4(3) . . . . ?
C28 C23 C24 C25 -171.9(4) . . . . ?
C28 C23 C24 C29 2.4(7) . . . . ?
C28 C23 C24 Ru2 125.5(5) . . . . ?
C28 C23 C27 C26 171.9(4) . . . . ?
C28 C23 C27 C32 -4.7(7) . . . . ?
C28 C23 C27 Ru2 -125.8(5) . . . . ?
C29 C24 C25 C26 -173.3(4) . . . . ?
C29 C24 C25 C30 0.0(8) . . . . ?
C29 C24 C25 Ru2 124.0(5) . . . . ?
C30 C25 C26 C27 -173.0(4) . . . . ?
C30 C25 C26 C31 -0.7(7) . . . . ?
C30 C25 C26 Ru2 124.5(5) . . . . ?
C31 C26 C27 C23 -173.6(4) . . . . ?
C31 C26 C27 C32 3.0(7) . . . . ?
C31 C26 C27 Ru2 125.1(5) . . . . ?
F4 C19 C20 C21 -179.8(5) . . . . ?
F4 C19 C20 F5 0.4(7) . . . . ?
F5 C20 C21 C22 178.8(4) . . . . ?
F5 C20 C21 F6 -1.3(7) . . . . ?
F6 C21 C22 C17 -177.9(4) . . . . ?
Ru2 B2 C17 C18 60.5(7) 2_765 . . . ?
Ru2 B2 C17 C18 -120.7(5) . . . . ?
Ru2 B2 C17 C22 57.6(7) . . . . ?
Ru2 B2 C17 C22 -121.2(5) 2_765 . . . ?
Ru2 C23 C24 C25 62.7(3) . . . . ?
Ru2 C23 C24 C29 -123.0(5) . . . . ?
Ru2 C23 C27 C26 -62.3(3) . . . . ?
Ru2 C23 C27 C32 121.1(4) . . . . ?
Ru2 C24 C25 C26 62.7(3) . . . . ?
Ru2 C24 C25 C30 -124.0(5) . . . . ?
Ru2 C25 C26 C27 62.4(3) . . . . ?
Ru2 C25 C26 C31 -125.3(5) . . . . ?
Ru2 C26 C27 C23 61.2(3) . . . . ?
Ru2 C26 C27 C32 -122.1(5) . . . . ?
